data_4001720
loop_
_publ_author_name
'Harrison, W.T.A.'
'Phillips, M.L.F.'
'Calabrese, J.C.'
'McCarron, E.M.'
'Stucky, G.D.'
'Gier, T.E.'

_publ_section_title
;
 Effects of Substitution Chemistry in the KTiOPO4 Structure Field
;
_journal_name_full 'Chemistry of Materials (1,1989-)'
_journal_page_first 222
_journal_page_last 233
_journal_volume 4
_journal_year 1992
_chemical_formula_sum 'Ag0.85 K0.15 O5 P Ti'
_chemical_name_systematic 'Silver potassium oxotitanium phosphate (.9/.1/1/1)'
_space_group_IT_number 33
_symmetry_space_group_name_Hall 'P 2c -2n'
_symmetry_space_group_name_H-M 'P n a 21'
_cell_angle_alpha 90
_cell_angle_beta 90
_cell_angle_gamma 90
_cell_formula_units_Z 8
_cell_length_a 12.534
_cell_length_b 6.2939
_cell_length_c 10.524
_cell_volume 830.215
_citation_journal_id_ASTM CMATEX
_cod_data_source_file silver0-1_182.cif
_cod_data_source_block Ag0.85K0.15O5P1Ti1
_cod_original_cell_volume 830.2147
_cod_original_formula_sum 'Ag0.85 K0.15 O5 P1 Ti1'
_cod_database_code 4001720

loop_
_symmetry_equiv_pos_as_xyz
x,y,z
-x,-y,z+1/2
-x+1/2,y+1/2,z+1/2
x+1/2,-y+1/2,z

loop_
_atom_site_label
_atom_site_type_symbol
_atom_site_fract_x
_atom_site_fract_y
_atom_site_fract_z
_atom_site_occupancy
Ti1 Ti+4 0.3724 0.5325 0.0067 1
O4 O-2 0.5727 0.192 0.238 1
O7 O-2 0.2728 0.571 0.606 1
O8 O-2 0.236 0.507 0.38 1
K1 K+1 0.3438 0.8121 0.302 0.15
Ag1 Ag+1 0.3438 0.8121 0.302 0.85
Ag2 Ag+1 0.1111 0.7428 0.1106 0.85
O9 O-2 0.2505 0.501 0.128 1
O3 O-2 0.3834 0.21 0.272 1
O10 O-2 0.2056 0.058 0.374 1
O6 O-2 0.1068 0.728 0.504 1
Ti2 Ti+4 0.224 0.2944 0.2392 1
O2 O-2 0.4902 0.427 0.413 1
P2 P+5 0.1823 0.5358 0.5094 1
O5 O-2 0.1179 0.34 0.549 1
K2 K+1 0.1111 0.7428 0.1106 0.15
P1 P+5 0.4781 0.3426 0.2762 1
O1 O-2 0.4716 0.532 0.182 1
